data_4119681
loop_
_publ_author_name
'Ansis Maleckis'
'Jeff W. Kampf'
'Melanie S. Sanford'

_publ_section_title
;
 A Detailed Study of Acetate-Assisted C-H Activation at Palladium(IV)
 Centers
;
_journal_name_full 'Journal of the American Chemical Society'
_journal_page_first 6618
_journal_page_last 6625
_journal_paper_doi 10.1021/ja401557m
_journal_volume 135
_journal_year 2013
_chemical_formula_moiety 'C28 H22 Br2 N3 Pd, Br2 I'
_chemical_formula_sum 'C28 H22 Br4 I N3 Pd'
_chemical_formula_weight 953.43
_chemical_name_systematic
;
 ?
;
_space_group_IT_number 14
_symmetry_cell_setting monoclinic
_symmetry_space_group_name_Hall '-P 2ybc'
_symmetry_space_group_name_H-M 'P 1 21/c 1'
_atom_sites_solution_hydrogens geom
_atom_sites_solution_primary direct
_atom_sites_solution_secondary difmap
_audit_creation_method SHELXL-97
_cell_angle_alpha 90.00
_cell_angle_beta 103.335(7)
_cell_angle_gamma 90.00
_cell_formula_units_Z 4
_cell_length_a 13.5583(3)
_cell_length_b 12.5698(2)
_cell_length_c 17.5426(12)
_cell_measurement_reflns_used 48097
_cell_measurement_temperature 85(2)
_cell_measurement_theta_max 68.30
_cell_measurement_theta_min 2.60
_cell_volume 2909.1(2)
_computing_cell_refinement 'CrystalClear-SM Expert 2.0 r12'
_computing_data_collection 'CrystalClear-SM Expert 2.0 r12 (Rigaku, 2011)'
_computing_data_reduction 'CrystalClear-SM Expert 2.0 r12'
_computing_molecular_graphics 'Bruker SHELXTL'
_computing_publication_material 'Bruker SHELXTL'
_computing_structure_refinement 'SHELXL-97 (Sheldrick, 1997)'
_computing_structure_solution 'SHELXS-97 (Sheldrick, 1990)'
_diffrn_ambient_temperature 85(2)
_diffrn_detector_area_resol_mean 29.257
_diffrn_measured_fraction_theta_full 1.000
_diffrn_measured_fraction_theta_max 1.000
_diffrn_measurement_device_type 'Rigaku Saturn944+ CCD'
_diffrn_measurement_method \w
_diffrn_radiation_monochromator confocal
_diffrn_radiation_source 'micro-focus rotating'
_diffrn_radiation_type CuK\a
_diffrn_radiation_wavelength 1.54178
_diffrn_reflns_av_R_equivalents 0.0581
_diffrn_reflns_av_sigmaI/netI 0.0235
_diffrn_reflns_limit_h_max 16
_diffrn_reflns_limit_h_min -16
_diffrn_reflns_limit_k_max 15
_diffrn_reflns_limit_k_min -15
_diffrn_reflns_limit_l_max 21
_diffrn_reflns_limit_l_min -21
_diffrn_reflns_number 80357
_diffrn_reflns_theta_full 68.22
_diffrn_reflns_theta_max 68.22
_diffrn_reflns_theta_min 4.37
_diffrn_standards_number 0
_exptl_absorpt_coefficient_mu 20.096
_exptl_absorpt_correction_T_max 0.545
_exptl_absorpt_correction_T_min 0.287
_exptl_absorpt_correction_type multi-scan
_exptl_absorpt_process_details
;
    Higashi, T. (1995). Program for Absorption Correction.
    Rigaku Corporation, Tokyo, Japan.
;
_exptl_crystal_colour orange
_exptl_crystal_density_diffrn 2.177
_exptl_crystal_description plate
_exptl_crystal_F_000 1800
_exptl_crystal_size_max 0.13
_exptl_crystal_size_mid 0.10
_exptl_crystal_size_min 0.06
_refine_diff_density_max 0.708
_refine_diff_density_min -0.777
_refine_diff_density_rms 0.120
_refine_ls_extinction_method none
_refine_ls_goodness_of_fit_ref 1.126
_refine_ls_hydrogen_treatment constr
_refine_ls_matrix_type full
_refine_ls_number_parameters 334
_refine_ls_number_reflns 5317
_refine_ls_number_restraints 0
_refine_ls_restrained_S_all 1.126
_refine_ls_R_factor_all 0.0253
_refine_ls_R_factor_gt 0.0251
_refine_ls_shift/su_max 0.003
_refine_ls_shift/su_mean 0.000
_refine_ls_structure_factor_coef Fsqd
_refine_ls_weighting_details 'calc w=1/[\s^2^(Fo^2^)+(0.0153P)^2^+12.7199P] where P=(Fo^2^+2Fc^2^)/3'
_refine_ls_weighting_scheme calc
_refine_ls_wR_factor_gt 0.0588
_refine_ls_wR_factor_ref 0.0589
_reflns_number_gt 5271
_reflns_number_total 5317
_reflns_threshold_expression >2sigma(I)
_cod_data_source_file ja401557m_si_001_2.cif
_cod_data_source_block COMPLEX20
_cod_database_code 4119681

loop_
_symmetry_equiv_pos_as_xyz
'x, y, z'
'-x, y+1/2, -z+1/2'
'-x, -y, -z'
'x, -y-1/2, z-1/2'

loop_
_atom_site_label
_atom_site_type_symbol
_atom_site_fract_x
_atom_site_fract_y
_atom_site_fract_z
_atom_site_U_iso_or_equiv
_atom_site_adp_type
_atom_site_occupancy
_atom_site_symmetry_multiplicity
_atom_site_calc_flag
_atom_site_refinement_flags
Pd1 Pd 0.396444(17) 0.13721(2) 0.828945(15) 0.00759(7) Uani 1 1 d .
I1 I 0.870750(16) 0.288972(18) 0.236268(14) 0.01192(7) Uani 1 1 d .
Br1 Br 0.49102(3) -0.02481(3) 0.87133(2) 0.01446(9) Uani 1 1 d .
Br2 Br 0.52681(3) 0.19249(3) 0.76299(2) 0.01582(9) Uani 1 1 d .
Br3 Br 0.84436(3) 0.30294(3) 0.38236(3) 0.01900(10) Uani 1 1 d .
Br4 Br 0.91361(3) 0.28788(3) 0.09157(2) 0.01438(9) Uani 1 1 d .
N1 N 0.3163(2) 0.0537(2) 0.72251(18) 0.0116(6) Uani 1 1 d .
N2 N 0.2812(2) 0.0815(2) 0.87777(18) 0.0088(6) Uani 1 1 d .
N3 N 0.3108(2) 0.2670(2) 0.78017(18) 0.0096(6) Uani 1 1 d .
C1 C 0.3624(3) -0.0073(3) 0.6785(2) 0.0182(8) Uani 1 1 d .
H1A H 0.4334 -0.0185 0.6949 0.022 Uiso 1 1 calc R
C2 C 0.3098(3) -0.0540(3) 0.6104(3) 0.0220(9) Uani 1 1 d .
H2A H 0.3442 -0.0963 0.5798 0.026 Uiso 1 1 calc R
C3 C 0.2061(3) -0.0385(3) 0.5870(2) 0.0209(9) Uani 1 1 d .
H3A H 0.1683 -0.0698 0.5399 0.025 Uiso 1 1 calc R
C4 C 0.1583(3) 0.0232(3) 0.6329(2) 0.0171(8) Uani 1 1 d .
H4A H 0.0871 0.0344 0.6181 0.021 Uiso 1 1 calc R
C5 C 0.2156(3) 0.0683(3) 0.7007(2) 0.0109(7) Uani 1 1 d .
C6 C 0.1693(2) 0.1389(3) 0.7535(2) 0.0099(7) Uani 1 1 d .
H6A H 0.0945 0.1418 0.7310 0.012 Uiso 1 1 calc R
C7 C 0.1859(3) 0.0906(3) 0.8340(2) 0.0112(7) Uani 1 1 d .
C8 C 0.1054(3) 0.0490(3) 0.8616(2) 0.0155(8) Uani 1 1 d .
H8A H 0.0378 0.0574 0.8318 0.019 Uiso 1 1 calc R
C9 C 0.1241(3) -0.0046(3) 0.9321(3) 0.0193(9) Uani 1 1 d .
H9A H 0.0699 -0.0341 0.9510 0.023 Uiso 1 1 calc R
C10 C 0.2230(3) -0.0146(3) 0.9748(2) 0.0170(8) Uani 1 1 d .
H10A H 0.2375 -0.0520 1.0231 0.020 Uiso 1 1 calc R
C11 C 0.3003(3) 0.0303(3) 0.9464(2) 0.0138(8) Uani 1 1 d .
H11A H 0.3682 0.0247 0.9761 0.017 Uiso 1 1 calc R
C12 C 0.2109(3) 0.2506(3) 0.7504(2) 0.0093(7) Uani 1 1 d .
C13 C 0.1505(3) 0.3308(3) 0.7107(2) 0.0122(7) Uani 1 1 d .
H13A H 0.0800 0.3191 0.6910 0.015 Uiso 1 1 calc R
C14 C 0.1928(3) 0.4281(3) 0.6997(2) 0.0154(8) Uani 1 1 d .
H14A H 0.1520 0.4832 0.6717 0.019 Uiso 1 1 calc R
C15 C 0.2954(3) 0.4438(3) 0.7302(2) 0.0151(8) Uani 1 1 d .
H15A H 0.3262 0.5098 0.7232 0.018 Uiso 1 1 calc R
C16 C 0.3522(3) 0.3620(3) 0.7710(2) 0.0125(7) Uani 1 1 d .
H16A H 0.4223 0.3731 0.7930 0.015 Uiso 1 1 calc R
C17 C 0.4666(3) 0.2182(3) 0.9313(2) 0.0112(7) Uani 1 1 d .
C18 C 0.5715(3) 0.2048(3) 0.9536(2) 0.0142(8) Uani 1 1 d .
H18A H 0.6049 0.1643 0.9214 0.017 Uiso 1 1 calc R
C19 C 0.6276(3) 0.2497(3) 1.0218(2) 0.0146(8) Uani 1 1 d .
H19A H 0.6990 0.2398 1.0362 0.017 Uiso 1 1 calc R
C20 C 0.5803(3) 0.3085(3) 1.0689(2) 0.0198(9) Uani 1 1 d .
H20A H 0.6185 0.3393 1.1159 0.024 Uiso 1 1 calc R
C21 C 0.4760(3) 0.3223(3) 1.0468(2) 0.0181(8) Uani 1 1 d .
H21A H 0.4438 0.3627 1.0799 0.022 Uiso 1 1 calc R
C22 C 0.4163(3) 0.2790(3) 0.9777(2) 0.0132(8) Uani 1 1 d .
C23 C 0.3048(3) 0.3027(3) 0.9649(2) 0.0136(8) Uani 1 1 d .
C24 C 0.2461(3) 0.2464(3) 1.0074(2) 0.0169(8) Uani 1 1 d .
H24A H 0.2769 0.1935 1.0438 0.020 Uiso 1 1 calc R
C25 C 0.1433(3) 0.2673(4) 0.9966(3) 0.0239(9) Uani 1 1 d .
H25A H 0.1037 0.2265 1.0241 0.029 Uiso 1 1 calc R
C26 C 0.0978(3) 0.3473(4) 0.9459(3) 0.0253(10) Uani 1 1 d .
H26A H 0.0271 0.3599 0.9374 0.030 Uiso 1 1 calc R
C27 C 0.1568(3) 0.4087(4) 0.9077(3) 0.0240(10) Uani 1 1 d .
H27A H 0.1269 0.4653 0.8744 0.029 Uiso 1 1 calc R
C28 C 0.2601(3) 0.3870(3) 0.9185(2) 0.0184(8) Uani 1 1 d .
H28A H 0.3006 0.4307 0.8937 0.022 Uiso 1 1 calc R

loop_
_atom_site_aniso_label
_atom_site_aniso_U_11
_atom_site_aniso_U_22
_atom_site_aniso_U_33
_atom_site_aniso_U_23
_atom_site_aniso_U_13
_atom_site_aniso_U_12
Pd1 0.00284(11) 0.00988(13) 0.01042(14) 0.00115(10) 0.00230(9) 0.00134(9)
I1 0.00774(11) 0.01239(12) 0.01618(13) -0.00081(9) 0.00390(9) 0.00021(8)
Br1 0.00972(17) 0.01580(19) 0.0181(2) 0.00307(15) 0.00366(15) 0.00469(14)
Br2 0.00994(18) 0.0206(2) 0.0193(2) 0.00323(16) 0.00833(15) 0.00230(14)
Br3 0.0265(2) 0.01419(19) 0.0205(2) 0.00223(16) 0.01414(17) 0.00373(16)
Br4 0.00787(17) 0.0209(2) 0.0141(2) -0.00013(15) 0.00183(14) 0.00139(14)
N1 0.0116(14) 0.0109(15) 0.0125(16) -0.0003(12) 0.0030(12) -0.0002(12)
N2 0.0059(13) 0.0104(14) 0.0112(15) -0.0016(12) 0.0040(12) 0.0005(11)
N3 0.0051(13) 0.0112(15) 0.0124(16) 0.0022(12) 0.0017(12) 0.0000(11)
C1 0.022(2) 0.0148(19) 0.018(2) 0.0012(16) 0.0053(16) 0.0056(16)
C2 0.036(2) 0.0126(19) 0.021(2) -0.0020(16) 0.0125(19) 0.0035(17)
C3 0.031(2) 0.0129(19) 0.015(2) -0.0005(16) -0.0015(17) -0.0041(17)
C4 0.020(2) 0.0105(18) 0.018(2) 0.0024(15) -0.0006(16) -0.0029(15)
C5 0.0119(17) 0.0066(16) 0.0132(19) 0.0053(14) 0.0007(14) -0.0002(13)
C6 0.0027(15) 0.0104(17) 0.0154(19) -0.0011(14) -0.0001(13) -0.0022(13)
C7 0.0104(17) 0.0064(16) 0.017(2) 0.0004(14) 0.0042(15) -0.0011(13)
C8 0.0060(16) 0.0125(18) 0.028(2) 0.0009(16) 0.0041(15) 0.0001(14)
C9 0.0165(19) 0.0162(19) 0.030(2) 0.0072(17) 0.0154(17) -0.0011(15)
C10 0.0160(19) 0.017(2) 0.020(2) 0.0059(16) 0.0074(16) 0.0017(15)
C11 0.0105(17) 0.0154(19) 0.016(2) 0.0042(15) 0.0047(15) 0.0045(14)
C12 0.0066(16) 0.0088(17) 0.0128(18) 0.0011(14) 0.0031(13) 0.0001(13)
C13 0.0078(16) 0.0121(18) 0.0148(19) 0.0002(15) -0.0011(14) 0.0041(14)
C14 0.0137(18) 0.0146(19) 0.018(2) 0.0009(16) 0.0034(15) 0.0034(15)
C15 0.0160(18) 0.0091(18) 0.022(2) 0.0007(15) 0.0086(16) -0.0012(14)
C16 0.0089(16) 0.0151(18) 0.015(2) -0.0011(15) 0.0065(14) -0.0023(14)
C17 0.0077(17) 0.0123(18) 0.0130(19) 0.0023(14) 0.0012(14) -0.0038(13)
C18 0.0066(17) 0.0177(19) 0.018(2) 0.0034(15) 0.0029(15) 0.0015(14)
C19 0.0065(16) 0.018(2) 0.019(2) 0.0061(16) 0.0019(15) -0.0015(14)
C20 0.0138(19) 0.026(2) 0.017(2) -0.0005(17) -0.0025(16) -0.0047(16)
C21 0.019(2) 0.027(2) 0.0086(19) -0.0073(16) 0.0040(15) -0.0008(17)
C22 0.0088(17) 0.0181(19) 0.0126(19) 0.0018(15) 0.0023(14) 0.0017(14)
C23 0.0093(17) 0.020(2) 0.0117(19) -0.0055(15) 0.0021(14) 0.0027(14)
C24 0.0144(18) 0.017(2) 0.021(2) -0.0063(16) 0.0077(16) 0.0014(15)
C25 0.0123(19) 0.026(2) 0.036(3) -0.011(2) 0.0112(18) -0.0017(17)
C26 0.0085(18) 0.030(2) 0.037(3) -0.018(2) 0.0037(17) 0.0033(17)
C27 0.020(2) 0.031(2) 0.019(2) -0.0053(18) -0.0013(17) 0.0138(18)
C28 0.020(2) 0.022(2) 0.014(2) -0.0014(16) 0.0077(16) 0.0059(16)

loop_
_atom_type_symbol
_atom_type_description
_atom_type_scat_dispersion_real
_atom_type_scat_dispersion_imag
_atom_type_scat_source
C C 0.0181 0.0091 'International Tables Vol C Tables 4.2.6.8 and 6.1.1.4'
H H 0.0000 0.0000 'International Tables Vol C Tables 4.2.6.8 and 6.1.1.4'
N N 0.0311 0.0180 'International Tables Vol C Tables 4.2.6.8 and 6.1.1.4'
Br Br -0.6763 1.2805 'International Tables Vol C Tables 4.2.6.8 and 6.1.1.4'
Pd Pd 0.1215 3.9337 'International Tables Vol C Tables 4.2.6.8 and 6.1.1.4'
I I -0.3257 6.8362 'International Tables Vol C Tables 4.2.6.8 and 6.1.1.4'

loop_
_geom_angle_atom_site_label_1
_geom_angle_atom_site_label_2
_geom_angle_atom_site_label_3
_geom_angle
N3 Pd1 N2 91.87(12)
N3 Pd1 C17 94.12(13)
N2 Pd1 C17 92.68(13)
N3 Pd1 N1 84.55(12)
N2 Pd1 N1 85.25(12)
C17 Pd1 N1 177.49(13)
N3 Pd1 Br2 88.74(8)
N2 Pd1 Br2 175.35(8)
C17 Pd1 Br2 91.88(10)
N1 Pd1 Br2 90.22(8)
N3 Pd1 Br1 173.34(9)
N2 Pd1 Br1 89.17(8)
C17 Pd1 Br1 92.40(10)
N1 Pd1 Br1 88.98(8)
Br2 Pd1 Br1 89.707(15)
Br3 I1 Br4 174.354(15)
C1 N1 C5 119.5(3)
C1 N1 Pd1 123.9(3)
C5 N1 Pd1 116.6(2)
C11 N2 C7 121.0(3)
C11 N2 Pd1 121.8(2)
C7 N2 Pd1 116.9(2)
C16 N3 C12 119.8(3)
C16 N3 Pd1 122.7(2)
C12 N3 Pd1 117.2(2)
N1 C1 C2 121.9(4)
C1 C2 C3 119.0(4)
C4 C3 C2 119.1(4)
C3 C4 C5 119.0(4)
N1 C5 C4 121.4(4)
N1 C5 C6 116.2(3)
C4 C5 C6 122.4(3)
C7 C6 C12 115.5(3)
C7 C6 C5 110.1(3)
C12 C6 C5 108.0(3)
N2 C7 C8 119.7(3)
N2 C7 C6 119.0(3)
C8 C7 C6 121.1(3)
C9 C8 C7 119.8(3)
C8 C9 C10 119.0(4)
C11 C10 C9 119.3(4)
N2 C11 C10 121.0(3)
N3 C12 C13 120.6(3)
N3 C12 C6 118.3(3)
C13 C12 C6 120.7(3)
C12 C13 C14 119.9(3)
C13 C14 C15 119.0(3)
C16 C15 C14 119.0(3)
N3 C16 C15 121.6(3)
C18 C17 C22 120.2(3)
C18 C17 Pd1 114.5(3)
C22 C17 Pd1 125.3(3)
C19 C18 C17 121.1(4)
C20 C19 C18 120.0(3)
C19 C20 C21 119.2(4)
C20 C21 C22 122.6(4)
C17 C22 C21 116.9(3)
C17 C22 C23 128.8(3)
C21 C22 C23 114.2(3)
C28 C23 C24 118.2(3)
C28 C23 C22 121.7(4)
C24 C23 C22 119.7(3)
C25 C24 C23 120.5(4)
C24 C25 C26 120.5(4)
C25 C26 C27 119.4(4)
C26 C27 C28 119.8(4)
C23 C28 C27 121.2(4)

loop_
_geom_bond_atom_site_label_1
_geom_bond_atom_site_label_2
_geom_bond_distance
Pd1 N3 2.069(3)
Pd1 N2 2.070(3)
Pd1 C17 2.091(4)
Pd1 N1 2.199(3)
Pd1 Br2 2.4267(5)
Pd1 Br1 2.4300(4)
I1 Br3 2.6740(5)
I1 Br4 2.7316(5)
N1 C1 1.340(5)
N1 C5 1.343(5)
N2 C11 1.337(5)
N2 C7 1.347(5)
N3 C16 1.345(5)
N3 C12 1.351(4)
C1 C2 1.374(6)
C2 C3 1.385(6)
C3 C4 1.382(6)
C4 C5 1.383(5)
C5 C6 1.520(5)
C6 C7 1.506(5)
C6 C12 1.519(5)
C7 C8 1.393(5)
C8 C9 1.379(6)
C9 C10 1.382(6)
C10 C11 1.382(5)
C12 C13 1.381(5)
C13 C14 1.383(5)
C14 C15 1.385(5)
C15 C16 1.381(5)
C17 C18 1.396(5)
C17 C22 1.402(5)
C18 C19 1.382(6)
C19 C20 1.372(6)
C20 C21 1.388(6)
C21 C22 1.404(5)
C22 C23 1.507(5)
C23 C28 1.387(6)
C23 C24 1.401(6)
C24 C25 1.388(5)
C25 C26 1.389(7)
C26 C27 1.389(7)
C27 C28 1.397(6)
